data_4101421
loop_
_publ_author_name
'Chiu, Ching-Wen'
'Gabba\"i, Fran\,cois P'

_publ_section_title
;
 Fluoride ion capture from water with a cationic borane.
;
_journal_issue 44
_journal_name_full 'Journal of the American Chemical Society'
_journal_page_first 14248
_journal_page_last 14249
_journal_paper_doi 10.1021/ja0658463
_journal_volume 128
_journal_year 2006
_chemical_formula_sum 'C32 H39 B F N'
_chemical_formula_weight 467.45
_chemical_name_common
;
1-dimesitylfluoroborate-
8-trimethylammoniummethane-naphthalenediyl 
;
_chemical_name_systematic
; 
 ? 
;
_space_group_IT_number 19
_symmetry_space_group_name_Hall 'P 2ac 2ab'
_symmetry_space_group_name_H-M 'P 21 21 21'
_atom_sites_solution_hydrogens geom
_atom_sites_solution_primary direct
_atom_sites_solution_secondary difmap
_audit_creation_method SHELXL-97
_cell_angle_alpha 90.00
_cell_angle_beta 90.00
_cell_angle_gamma 90.00
_cell_formula_units_Z 4
_cell_length_a 8.4633(10)
_cell_length_b 17.444(2)
_cell_length_c 17.727(2)
_cell_measurement_temperature 163(2)
_cell_volume 2617.0(5)
_computing_structure_refinement 'SHELXL-97 (Sheldrick, 1997)'
_computing_structure_solution 'SHELXS-97 (Sheldrick, 1990)'
_diffrn_ambient_temperature 163(2)
_diffrn_measured_fraction_theta_full 0.945
_diffrn_measured_fraction_theta_max 0.945
_diffrn_radiation_monochromator graphite
_diffrn_radiation_source 'fine-focus sealed tube'
_diffrn_radiation_type MoK\a
_diffrn_radiation_wavelength 0.71073
_diffrn_reflns_av_R_equivalents 0.0619
_diffrn_reflns_av_sigmaI/netI 0.1006
_diffrn_reflns_limit_h_max 11
_diffrn_reflns_limit_h_min -11
_diffrn_reflns_limit_k_max 9
_diffrn_reflns_limit_k_min -22
_diffrn_reflns_limit_l_max 23
_diffrn_reflns_limit_l_min -23
_diffrn_reflns_number 15618
_diffrn_reflns_theta_full 28.30
_diffrn_reflns_theta_max 28.30
_diffrn_reflns_theta_min 1.64
_exptl_absorpt_coefficient_mu 0.072
_exptl_absorpt_correction_type none
_exptl_crystal_colour colorless
_exptl_crystal_density_diffrn 1.186
_exptl_crystal_density_method 'not measured'
_exptl_crystal_description blocks
_exptl_crystal_F_000 1008
_exptl_crystal_size_max 0.2
_exptl_crystal_size_mid 0.2
_exptl_crystal_size_min 0.04
_refine_diff_density_max 0.428
_refine_diff_density_min -0.243
_refine_diff_density_rms 0.056
_refine_ls_abs_structure_details 'Flack H D (1983), Acta Cryst. A39, 876-881'
_refine_ls_abs_structure_Flack 0.0(15)
_refine_ls_extinction_method none
_refine_ls_goodness_of_fit_ref 1.002
_refine_ls_hydrogen_treatment mixed
_refine_ls_matrix_type full
_refine_ls_number_parameters 316
_refine_ls_number_reflns 5947
_refine_ls_number_restraints 0
_refine_ls_restrained_S_all 1.002
_refine_ls_R_factor_all 0.1049
_refine_ls_R_factor_gt 0.0648
_refine_ls_shift/su_max 0.000
_refine_ls_shift/su_mean 0.000
_refine_ls_structure_factor_coef Fsqd
_refine_ls_weighting_details 'calc w=1/[\s^2^(Fo^2^)+(0.0100P)^2^+2.2000P] where P=(Fo^2^+2Fc^2^)/3'
_refine_ls_weighting_scheme calc
_refine_ls_wR_factor_gt 0.1190
_refine_ls_wR_factor_ref 0.1292
_reflns_number_gt 3482
_reflns_number_total 5947
_reflns_threshold_expression >2sigma(I)
_cod_data_source_file ja0658463si20060818_110643.cif
_cod_data_source_block cc21
_cod_database_code 4101421

loop_
_symmetry_equiv_pos_as_xyz
'x, y, z'
'-x+1/2, -y, z+1/2'
'x+1/2, -y+1/2, -z'
'-x, y+1/2, -z+1/2'

loop_
_atom_site_label
_atom_site_type_symbol
_atom_site_fract_x
_atom_site_fract_y
_atom_site_fract_z
_atom_site_U_iso_or_equiv
_atom_site_adp_type
_atom_site_occupancy
_atom_site_symmetry_multiplicity
_atom_site_calc_flag
_atom_site_refinement_flags
F F 0.7483(2) 0.06630(10) 0.23873(10) 0.0333(4) Uani 1 1 d .
N N 0.5650(3) -0.04948(16) 0.33447(16) 0.0372(7) Uani 1 1 d .
B B 0.8269(4) 0.1337(2) 0.2738(2) 0.0305(9) Uani 1 1 d .
C1 C 0.9332(4) 0.10075(17) 0.34680(17) 0.0281(8) Uani 1 1 d .
C2 C 1.0895(4) 0.12515(18) 0.34670(18) 0.0305(8) Uani 1 1 d .
H2A H 1.1235 0.1539 0.3056 0.037 Uiso 1 1 calc R
C3 C 1.1992(4) 0.10987(18) 0.40322(18) 0.0330(8) Uani 1 1 d .
H3A H 1.3018 0.1285 0.3989 0.040 Uiso 1 1 calc R
C4 C 1.1577(4) 0.06842(19) 0.46391(19) 0.0338(8) Uani 1 1 d .
H4A H 1.2315 0.0579 0.5014 0.041 Uiso 1 1 calc R
C04 C 0.4849(5) -0.1056(2) 0.3860(2) 0.0540(11) Uani 1 1 d .
H04A H 0.4693 -0.1532 0.3600 0.081 Uiso 1 1 calc R
H04B H 0.3844 -0.0853 0.4014 0.081 Uiso 1 1 calc R
H04C H 0.5496 -0.1140 0.4297 0.081 Uiso 1 1 calc R
C5 C 0.9597(4) 0.00219(19) 0.53788(19) 0.0388(9) Uani 1 1 d .
H5A H 1.0387 -0.0097 0.5724 0.047 Uiso 1 1 calc R
C6 C 0.8085(4) -0.0181(2) 0.55351(19) 0.0386(9) Uani 1 1 d .
H6A H 0.7821 -0.0404 0.5994 0.046 Uiso 1 1 calc R
C7 C 0.6938(4) -0.00427(19) 0.49858(18) 0.0350(8) Uani 1 1 d .
H7A H 0.5896 -0.0171 0.5094 0.042 Uiso 1 1 calc R
C8 C 0.7274(4) 0.02732(18) 0.42923(17) 0.0280(8) Uani 1 1 d .
C9 C 0.8855(4) 0.05550(19) 0.41259(18) 0.0318(8) Uani 1 1 d .
C10 C 1.0006(4) 0.04074(18) 0.47069(17) 0.0310(8) Uani 1 1 d .
C11 C 0.6815(4) 0.19171(17) 0.29919(17) 0.0268(7) Uani 1 1 d .
C12 C 0.5467(4) 0.19835(17) 0.25119(18) 0.0293(8) Uani 1 1 d .
C13 C 0.4110(4) 0.23711(18) 0.27430(18) 0.0290(8) Uani 1 1 d .
H13A H 0.3236 0.2378 0.2425 0.035 Uiso 1 1 calc R
C14 C 0.4021(4) 0.27481(19) 0.3435(2) 0.0340(8) Uani 1 1 d .
C15 C 0.5365(4) 0.27398(19) 0.38749(18) 0.0329(8) Uani 1 1 d .
H15A H 0.5354 0.3008 0.4328 0.039 Uiso 1 1 calc R
C16 C 0.6742(4) 0.23482(18) 0.36729(17) 0.0293(8) Uani 1 1 d .
C17 C 0.5429(4) 0.1669(2) 0.17198(18) 0.0352(8) Uani 1 1 d .
H17A H 0.4419 0.1774 0.1497 0.053 Uiso 1 1 calc R
H17B H 0.5601 0.1125 0.1733 0.053 Uiso 1 1 calc R
H17C H 0.6244 0.1908 0.1425 0.053 Uiso 1 1 calc R
C18 C 0.2543(4) 0.3146(2) 0.3696(2) 0.0428(9) Uani 1 1 d .
H18A H 0.2721 0.3368 0.4185 0.064 Uiso 1 1 calc R
H18B H 0.1695 0.2782 0.3727 0.064 Uiso 1 1 calc R
H18C H 0.2269 0.3543 0.3345 0.064 Uiso 1 1 calc R
C19 C 0.8122(4) 0.24367(19) 0.42057(18) 0.0375(9) Uani 1 1 d .
H19A H 0.7813 0.2749 0.4627 0.056 Uiso 1 1 calc R
H19B H 0.8986 0.2677 0.3946 0.056 Uiso 1 1 calc R
H19C H 0.8445 0.1941 0.4383 0.056 Uiso 1 1 calc R
C21 C 0.9442(4) 0.1649(2) 0.20477(18) 0.0321(8) Uani 1 1 d .
C22 C 1.0330(4) 0.1097(2) 0.16262(18) 0.0352(8) Uani 1 1 d .
C23 C 1.1252(4) 0.1309(2) 0.10063(19) 0.0429(10) Uani 1 1 d .
H23A H 1.1837 0.0938 0.0754 0.051 Uiso 1 1 calc R
C24 C 1.1310(4) 0.2071(3) 0.0759(2) 0.0445(10) Uani 1 1 d .
C25 C 1.0481(4) 0.2604(2) 0.11652(19) 0.0418(9) Uani 1 1 d .
H25A H 1.0517 0.3113 0.1011 0.050 Uiso 1 1 calc R
C26 C 0.9586(4) 0.2419(2) 0.17988(18) 0.0335(8) Uani 1 1 d .
C27 C 1.0410(4) 0.0256(2) 0.18299(18) 0.0387(9) Uani 1 1 d .
H27A H 1.1076 -0.0007 0.1476 0.058 Uiso 1 1 calc R
H27B H 0.9367 0.0040 0.1814 0.058 Uiso 1 1 calc R
H27C H 1.0837 0.0201 0.2329 0.058 Uiso 1 1 calc R
C28 C 1.2338(5) 0.2294(3) 0.0085(2) 0.0624(13) Uani 1 1 d .
H28A H 1.2245 0.2835 -0.0005 0.094 Uiso 1 1 calc R
H28B H 1.1994 0.2018 -0.0354 0.094 Uiso 1 1 calc R
H28C H 1.3421 0.2169 0.0190 0.094 Uiso 1 1 calc R
C29 C 0.8802(4) 0.3081(2) 0.2201(2) 0.0442(10) Uani 1 1 d .
H29A H 0.9036 0.3550 0.1941 0.066 Uiso 1 1 calc R
H29B H 0.9192 0.3111 0.2709 0.066 Uiso 1 1 calc R
H29C H 0.7679 0.3003 0.2210 0.066 Uiso 1 1 calc R
C01 C 0.5914(4) 0.02824(19) 0.37440(18) 0.0331(8) Uani 1 1 d .
H01A H 0.6109 0.0673 0.3366 0.040 Uiso 1 1 calc R
H01B H 0.4958 0.0422 0.4012 0.040 Uiso 1 1 calc R
C02 C 0.7175(5) -0.0834(2) 0.3103(2) 0.0455(10) Uani 1 1 d .
H02A H 0.6983 -0.1315 0.2857 0.068 Uiso 1 1 calc R
H02B H 0.7833 -0.0916 0.3537 0.068 Uiso 1 1 calc R
H02C H 0.7695 -0.0491 0.2760 0.068 Uiso 1 1 calc R
C03 C 0.4620(5) -0.0362(2) 0.2679(2) 0.0493(10) Uani 1 1 d .
H03A H 0.4439 -0.0839 0.2423 0.074 Uiso 1 1 calc R
H03B H 0.5127 -0.0009 0.2341 0.074 Uiso 1 1 calc R
H03C H 0.3629 -0.0152 0.2842 0.074 Uiso 1 1 calc R

loop_
_atom_site_aniso_label
_atom_site_aniso_U_11
_atom_site_aniso_U_22
_atom_site_aniso_U_33
_atom_site_aniso_U_23
_atom_site_aniso_U_13
_atom_site_aniso_U_12
F 0.0335(10) 0.0323(10) 0.0340(11) -0.0015(9) -0.0015(9) -0.0011(9)
N 0.0360(17) 0.0374(18) 0.0381(16) 0.0046(14) -0.0057(14) -0.0080(14)
B 0.028(2) 0.033(2) 0.030(2) -0.0084(18) 0.0006(18) -0.0031(18)
C1 0.034(2) 0.0227(17) 0.0271(17) -0.0031(14) 0.0008(15) 0.0037(15)
C2 0.0326(19) 0.0276(18) 0.0315(18) 0.0048(16) 0.0022(16) 0.0012(15)
C3 0.0300(19) 0.034(2) 0.0348(19) -0.0010(16) -0.0028(16) 0.0007(17)
C4 0.0288(19) 0.037(2) 0.035(2) 0.0036(17) -0.0067(16) 0.0045(17)
C04 0.069(3) 0.047(2) 0.046(2) 0.009(2) -0.010(2) -0.025(2)
C5 0.040(2) 0.041(2) 0.035(2) 0.0078(17) -0.0048(18) 0.0039(19)
C6 0.048(2) 0.038(2) 0.0299(19) 0.0043(16) 0.0039(18) -0.0008(18)
C7 0.0305(18) 0.033(2) 0.042(2) 0.0012(17) 0.0058(17) 0.0003(16)
C8 0.0321(19) 0.0267(17) 0.0252(17) -0.0004(14) 0.0016(15) 0.0026(15)
C9 0.0328(19) 0.032(2) 0.0305(18) -0.0047(16) 0.0023(16) 0.0055(16)
C10 0.037(2) 0.0298(19) 0.0259(17) -0.0004(15) 0.0026(16) 0.0022(16)
C11 0.0306(18) 0.0240(17) 0.0260(17) 0.0047(14) 0.0008(15) -0.0028(15)
C12 0.0335(19) 0.0221(17) 0.0323(18) 0.0013(15) -0.0007(16) -0.0034(15)
C13 0.0234(17) 0.0324(19) 0.0312(18) 0.0063(16) -0.0030(15) -0.0010(15)
C14 0.034(2) 0.0256(19) 0.043(2) 0.0020(17) 0.0014(17) -0.0024(15)
C15 0.037(2) 0.0324(19) 0.0292(18) -0.0033(16) 0.0040(17) 0.0011(17)
C16 0.0313(19) 0.0280(18) 0.0287(18) 0.0039(15) 0.0000(15) -0.0028(16)
C17 0.0337(19) 0.034(2) 0.0381(19) 0.0032(16) -0.0064(17) 0.0030(17)
C18 0.036(2) 0.041(2) 0.052(2) -0.0022(19) 0.0041(18) 0.0030(18)
C19 0.041(2) 0.033(2) 0.038(2) -0.0067(17) -0.0025(17) 0.0015(17)
C21 0.0272(18) 0.041(2) 0.0281(17) 0.0056(16) -0.0074(15) -0.0019(17)
C22 0.0281(18) 0.051(2) 0.0268(18) -0.0028(17) -0.0029(16) -0.0017(18)
C23 0.036(2) 0.064(3) 0.029(2) -0.0052(19) -0.0061(17) 0.002(2)
C24 0.032(2) 0.075(3) 0.0265(19) 0.001(2) -0.0045(17) -0.022(2)
C25 0.042(2) 0.052(2) 0.0317(19) 0.0094(19) -0.0104(18) -0.014(2)
C26 0.0291(18) 0.044(2) 0.0273(17) 0.0069(16) -0.0056(15) -0.0033(17)
C27 0.037(2) 0.044(2) 0.035(2) -0.0050(17) -0.0003(17) 0.0101(18)
C28 0.061(3) 0.094(4) 0.032(2) 0.008(2) -0.001(2) -0.031(3)
C29 0.038(2) 0.036(2) 0.058(2) 0.0118(19) -0.0042(19) -0.0048(18)
C01 0.035(2) 0.0298(19) 0.0347(18) 0.0022(16) 0.0019(16) -0.0020(16)
C02 0.059(3) 0.037(2) 0.041(2) -0.0013(18) -0.006(2) 0.000(2)
C03 0.051(2) 0.055(2) 0.042(2) 0.004(2) -0.014(2) -0.017(2)

loop_
_atom_type_symbol
_atom_type_description
_atom_type_scat_dispersion_real
_atom_type_scat_dispersion_imag
_atom_type_scat_source
C C 0.0033 0.0016 'International Tables Vol C Tables 4.2.6.8 and 6.1.1.4'
H H 0.0000 0.0000 'International Tables Vol C Tables 4.2.6.8 and 6.1.1.4'
N N 0.0061 0.0033 'International Tables Vol C Tables 4.2.6.8 and 6.1.1.4'
F F 0.0171 0.0103 'International Tables Vol C Tables 4.2.6.8 and 6.1.1.4'
B B 0.0013 0.0007 'International Tables Vol C Tables 4.2.6.8 and 6.1.1.4'

loop_
_geom_angle_atom_site_label_1
_geom_angle_atom_site_label_2
_geom_angle_atom_site_label_3
_geom_angle
B F C01 92.30(18)
C02 N C03 110.1(3)
C02 N C04 108.0(3)
C03 N C04 108.7(3)
C02 N C01 110.9(3)
C03 N C01 108.2(3)
C04 N C01 111.0(3)
F B C11 105.3(3)
F B C21 102.6(2)
C11 B C21 116.3(3)
F B C1 107.0(3)
C11 B C1 113.4(3)
C21 B C1 111.0(3)
C2 C1 C9 115.4(3)
C2 C1 B 113.9(3)
C9 C1 B 130.6(3)
C1 C2 C3 125.1(3)
C4 C3 C2 120.4(3)
C3 C4 C10 119.7(3)
C6 C5 C10 121.9(3)
C5 C6 C7 118.0(3)
C8 C7 C6 123.2(3)
C7 C8 C9 120.4(3)
C7 C8 C01 115.0(3)
C9 C8 C01 124.6(3)
C10 C9 C8 114.6(3)
C10 C9 C1 118.6(3)
C8 C9 C1 126.6(3)
C5 C10 C4 117.6(3)
C5 C10 C9 121.5(3)
C4 C10 C9 120.8(3)
C16 C11 C12 115.3(3)
C16 C11 B 125.9(3)
C12 C11 B 118.8(3)
C13 C12 C11 121.5(3)
C13 C12 C17 115.6(3)
C11 C12 C17 122.8(3)
C14 C13 C12 122.1(3)
C15 C14 C13 116.6(3)
C15 C14 C18 121.1(3)
C13 C14 C18 122.3(3)
C14 C15 C16 123.2(3)
C15 C16 C11 120.8(3)
C15 C16 C19 115.8(3)
C11 C16 C19 123.4(3)
C26 C21 C22 115.4(3)
C26 C21 B 126.1(3)
C22 C21 B 118.4(3)
C23 C22 C21 121.6(3)
C23 C22 C27 114.9(3)
C21 C22 C27 123.4(3)
C22 C23 C24 121.2(4)
C25 C24 C23 117.5(3)
C25 C24 C28 122.0(4)
C23 C24 C28 120.4(4)
C24 C25 C26 123.0(4)
C25 C26 C21 121.1(3)
C25 C26 C29 116.3(3)
C21 C26 C29 122.6(3)
C8 C01 N 113.4(3)
C8 C01 F 101.1(2)
N C01 F 83.35(17)

loop_
_geom_bond_atom_site_label_1
_geom_bond_atom_site_label_2
_geom_bond_distance
F B 1.486(4)
F C01 2.826(4)
N C02 1.482(4)
N C03 1.485(4)
N C04 1.501(4)
N C01 1.546(4)
B C11 1.656(5)
B C21 1.667(5)
B C1 1.678(5)
C1 C2 1.390(4)
C1 C9 1.465(4)
C2 C3 1.392(4)
C3 C4 1.343(4)
C4 C10 1.419(4)
C5 C6 1.356(5)
C5 C10 1.411(4)
C6 C7 1.396(4)
C7 C8 1.377(4)
C8 C9 1.456(4)
C8 C01 1.506(4)
C9 C10 1.441(4)
C11 C16 1.423(4)
C11 C12 1.428(4)
C12 C13 1.394(4)
C12 C17 1.508(4)
C13 C14 1.393(4)
C14 C15 1.379(4)
C14 C18 1.504(5)
C15 C16 1.397(4)
C16 C19 1.510(4)
C21 C26 1.419(5)
C21 C22 1.432(5)
C22 C23 1.398(5)
C22 C27 1.512(5)
C23 C24 1.400(5)
C24 C25 1.370(5)
C24 C28 1.529(5)
C25 C26 1.392(5)
C26 C29 1.512(5)

loop_
_cod_related_entry_id
_cod_related_entry_database
_cod_related_entry_code
1 ChemSpider 30660025
